data_7205998
loop_
_publ_author_name
'Mol\<canov, Kre\<simir'
'Sablji\'c, Igor'
'Koji\'c-Prodi\'c, Biserka'

_publ_section_title
;
 Face-to-face \p-stacking in the multicomponent crystals of chloranilic
 acid, alkali hydrogenchloranilates, and water
;
_journal_issue 12
_journal_name_full CrystEngComm
_journal_page_first 4211
_journal_paper_doi 10.1039/c1ce05161j
_journal_volume 13
_journal_year 2011
_chemical_formula_moiety 'C9 H8 Cl3 O9 Rb1'
_chemical_formula_sum 'C9 H8 Cl3 O9 Rb'
_chemical_formula_weight 451.97
_space_group_IT_number 2
_symmetry_cell_setting triclinic
_symmetry_space_group_name_Hall '-P 1'
_symmetry_space_group_name_H-M 'P -1'
_audit_creation_date 2009-10-23T16:01:35-00:00
_audit_creation_method 'WinGX routine CIF_UPDATE'
_cell_angle_alpha 92.646(3)
_cell_angle_beta 98.035(3)
_cell_angle_gamma 118.378(4)
_cell_formula_units_Z 2
_cell_length_a 9.2357(4)
_cell_length_b 9.2416(4)
_cell_length_c 9.8443(4)
_cell_measurement_reflns_used 0
_cell_measurement_temperature 293(2)
_cell_measurement_theta_max 0
_cell_measurement_theta_min 0
_cell_volume 725.87(6)
_computing_cell_refinement
;
CrysAlis RED, Oxford Diffraction Ltd.,
Version 1.171.32.29 (release 10-06-2008 CrysAlis171 .NET)
(compiled Jun 10 2008,16:49:55)
;
_computing_data_collection
;
CrysAlis CCD, Oxford Diffraction Ltd.,
Version 1.171.32.29 (release 10-06-2008 CrysAlis171 .NET)
(compiled Jun 10 2008,16:49:55)
;
_computing_data_reduction
;
CrysAlis RED, Oxford Diffraction Ltd.,
Version 1.171.32.29 (release 10-06-2008 CrysAlis171 .NET)
(compiled Jun 10 2008,16:49:55)
;
_computing_molecular_graphics 'Ortep-3 for Windows (Farrugia, 1997)'
_computing_publication_material 'WinGX publication routines (Farrugia, 1999)'
_computing_structure_refinement 'SHELXL-97 (Sheldrick, 1997)'
_computing_structure_solution 'SHELXS-86 (Sheldrick, 1986)'
_diffrn_ambient_temperature 293(2)
_diffrn_detector_area_resol_mean 10.4323
_diffrn_measured_fraction_theta_full 0.989
_diffrn_measured_fraction_theta_max 0.989
_diffrn_measurement_device_type 'Oxford Xcalibur Nova'
_diffrn_measurement_method
;
CCD detector
;
_diffrn_radiation_monochromator graphite
_diffrn_radiation_source 'Enhance (Cu) X-ray Source'
_diffrn_radiation_type CuK\a
_diffrn_radiation_wavelength 1.54179
_diffrn_reflns_av_R_equivalents 0.0436
_diffrn_reflns_limit_h_max 10
_diffrn_reflns_limit_h_min -11
_diffrn_reflns_limit_k_max 11
_diffrn_reflns_limit_k_min -10
_diffrn_reflns_limit_l_max 12
_diffrn_reflns_limit_l_min -12
_diffrn_reflns_number 7401
_diffrn_reflns_theta_full 76.18
_diffrn_reflns_theta_max 76.18
_diffrn_reflns_theta_min 4.57
_exptl_absorpt_coefficient_mu 10.214
_exptl_absorpt_correction_T_max 1
_exptl_absorpt_correction_T_min 0.49535
_exptl_absorpt_correction_type multi-scan
_exptl_absorpt_process_details
;
CrysAlis RED, Oxford Diffraction Ltd.,
Version 1.171.32.11 (release 31-10-2007 CrysAlis171 .NET)
(compiled Oct 31 2007,17:16:07)
Empirical absorption correction using spherical harmonics,
implemented in SCALE3 ABSPACK scaling algorithm.
;
_exptl_crystal_colour 'dark red'
_exptl_crystal_density_diffrn 2.068
_exptl_crystal_density_method 'not measured'
_exptl_crystal_description prism
_exptl_crystal_F_000 444
_exptl_crystal_size_max 0.1
_exptl_crystal_size_mid 0.1
_exptl_crystal_size_min 0.1
_refine_diff_density_max 1.711
_refine_diff_density_min -0.737
_refine_ls_extinction_method none
_refine_ls_goodness_of_fit_ref 1.067
_refine_ls_hydrogen_treatment refall
_refine_ls_matrix_type full
_refine_ls_number_parameters 199
_refine_ls_number_reflns 3006
_refine_ls_number_restraints 0
_refine_ls_restrained_S_all 1.067
_refine_ls_R_factor_gt 0.0547
_refine_ls_shift/su_max 0
_refine_ls_structure_factor_coef Fsqd
_refine_ls_weighting_details 'calc w=1/[\s^2^(Fo^2^)+(0.1227P)^2^+0.3982P] where P=(Fo^2^+2Fc^2^)/3'
_refine_ls_weighting_scheme calc
_refine_ls_wR_factor_ref 0.1583
_reflns_number_gt 2820
_reflns_number_total 3006
_reflns_threshold_expression >2sigma(I)
_cod_data_source_file c1ce05161j.txt
_cod_data_source_block urea-ca-3
_cod_original_cell_volume 725.87(5)
_cod_database_code 7205998

loop_
_symmetry_equiv_pos_as_xyz
'x, y, z'
'-x, -y, -z'

loop_
_atom_site_label
_atom_site_type_symbol
_atom_site_fract_x
_atom_site_fract_y
_atom_site_fract_z
_atom_site_U_iso_or_equiv
_atom_site_adp_type
_atom_site_occupancy
_atom_site_calc_flag
_atom_site_refinement_flags
_atom_site_disorder_group
_atom_site_disorder_assembly
Rb1 Rb 0.17650(4) 0.26728(4) 0.05309(4) 0.0421(2) Uani 1 d . . .
Cl1 Cl 0.11588(9) 0.61944(9) 0.14859(8) 0.0321(2) Uani 1 d . . .
Cl2 Cl 0.81743(8) 1.26527(8) 0.20004(7) 0.0266(2) Uani 1 d . . .
O1 O 0.7445(3) 0.9138(3) 0.2176(3) 0.0322(5) Uani 1 d . . .
O2 O 0.4461(3) 0.6387(3) 0.1863(3) 0.0307(5) Uani 1 d . . .
H2 H 0.5539 0.6609 0.1753 0.046 Uiso 1 d R . .
O3 O 0.1818(3) 0.9564(3) 0.0993(3) 0.0309(5) Uani 1 d . . .
O4 O 0.4778(3) 1.2336(3) 0.1202(3) 0.0297(5) Uani 1 d . . .
O7 O 0.3096(3) 0.4281(3) -0.1869(3) 0.0372(6) Uani 1 d . . .
H7A H 0.3829 0.5411 -0.186 0.056 Uiso 1 d R . .
H7B H 0.2389 0.3931 -0.274 0.056 Uiso 1 d R . .
O8 O 0.0731(3) 0.1313(3) 0.3336(3) 0.0340(5) Uani 1 d . . .
H8A H -0.0431 0.0619 0.3123 0.051 Uiso 1 d R . .
H8B H 0.0979 0.2149 0.4043 0.051 Uiso 1 d R . .
C1 C 0.6200(4) 0.9348(4) 0.1924(3) 0.0225(6) Uani 1 d . . .
C2 C 0.4507(4) 0.7821(4) 0.1766(3) 0.0226(6) Uani 1 d . . .
C3 C 0.3072(4) 0.7929(3) 0.1573(3) 0.0235(6) Uani 1 d . . .
C4 C 0.3089(4) 0.9464(4) 0.1314(3) 0.0227(6) Uani 1 d . . .
C5 C 0.4807(4) 1.1040(4) 0.1439(3) 0.0225(6) Uani 1 d . . .
C6 C 0.6245(4) 1.0880(3) 0.1789(3) 0.0220(6) Uani 1 d . . .
Cl3 Cl 0.45569(10) 0.31256(9) 0.45236(9) 0.0331(2) Uani 1 d . . .
O5 O 0.7671(3) 0.2977(3) 0.5172(2) 0.0276(5) Uani 1 d . . .
O6 O 0.1789(3) -0.0515(3) 0.4359(3) 0.0310(5) Uani 1 d . . .
H6 H 0.1722 0.0324 0.4234 0.047 Uiso 1 d R . .
C7 C 0.6417(4) 0.1625(3) 0.5090(3) 0.0209(5) Uani 1 d . . .
C8 C 0.4725(4) 0.1382(4) 0.4764(3) 0.0231(6) Uani 1 d . . .
C9 C 0.3356(4) -0.0134(4) 0.4654(3) 0.0232(6) Uani 1 d . . .
O9 O 0.1163(3) 0.3678(3) 0.5439(3) 0.0370(6) Uani 1 d . . .
H9A H 0.003 0.3251 0.543 0.056 Uiso 1 d R . .
H9B H 0.162 0.4741 0.521 0.056 Uiso 1 d R . .

loop_
_atom_site_aniso_label
_atom_site_aniso_U_11
_atom_site_aniso_U_22
_atom_site_aniso_U_33
_atom_site_aniso_U_23
_atom_site_aniso_U_13
_atom_site_aniso_U_12
Rb1 0.0340(3) 0.0357(3) 0.0569(3) 0.01275(19) 0.00296(19) 0.0180(2)
Cl1 0.0198(4) 0.0226(4) 0.0391(4) 0.0060(3) -0.0009(3) 0.0000(3)
Cl2 0.0186(4) 0.0189(3) 0.0331(4) 0.0059(3) -0.0001(3) 0.0029(3)
O1 0.0216(11) 0.0235(11) 0.0482(13) 0.0045(9) -0.0030(10) 0.0108(9)
O2 0.0247(11) 0.0192(10) 0.0438(12) 0.0091(9) -0.0010(9) 0.0089(9)
O3 0.0200(10) 0.0286(11) 0.0418(13) 0.0061(9) -0.0003(9) 0.0114(9)
O4 0.0258(11) 0.0199(10) 0.0414(12) 0.0059(8) -0.0008(9) 0.0111(9)
O7 0.0342(12) 0.0228(11) 0.0510(15) 0.0103(10) -0.0005(11) 0.0128(10)
O8 0.0245(11) 0.0298(12) 0.0454(13) 0.0024(10) -0.0045(10) 0.0143(10)
C1 0.0209(13) 0.0201(13) 0.0218(13) 0.0024(10) -0.0036(10) 0.0081(11)
C2 0.0232(14) 0.0169(12) 0.0214(13) 0.0053(10) -0.0001(10) 0.0055(11)
C3 0.0187(13) 0.0169(13) 0.0245(13) 0.0034(10) -0.0032(10) 0.0023(11)
C4 0.0210(14) 0.0218(13) 0.0217(12) 0.0032(10) -0.0005(10) 0.0086(11)
C5 0.0213(13) 0.0199(13) 0.0223(13) 0.0029(10) -0.0005(10) 0.0080(11)
C6 0.0202(13) 0.0159(12) 0.0233(13) 0.0043(10) -0.0012(10) 0.0048(11)
Cl3 0.0294(4) 0.0197(4) 0.0493(5) 0.0072(3) -0.0008(3) 0.0131(3)
O5 0.0212(10) 0.0194(10) 0.0361(11) 0.0080(8) 0.0023(8) 0.0054(8)
O6 0.0185(10) 0.0231(11) 0.0501(13) 0.0117(9) 0.0026(9) 0.0093(9)
C7 0.0195(13) 0.0188(12) 0.0216(12) 0.0059(9) 0.0018(10) 0.0075(10)
C8 0.0230(14) 0.0188(13) 0.0285(14) 0.0066(10) 0.0027(11) 0.0111(11)
C9 0.0209(13) 0.0223(13) 0.0256(13) 0.0059(10) 0.0008(11) 0.0105(11)
O9 0.0248(11) 0.0266(11) 0.0549(15) 0.0088(10) 0.0017(10) 0.0098(9)

loop_
_atom_type_symbol
_atom_type_description
_atom_type_scat_dispersion_real
_atom_type_scat_dispersion_imag
_atom_type_scat_source
C C 0.0181 0.0091 'International Tables Vol C Tables 4.2.6.8 and 6.1.1.4'
H H 0 0 'International Tables Vol C Tables 4.2.6.8 and 6.1.1.4'
Cl Cl 0.3639 0.7018 'International Tables Vol C Tables 4.2.6.8 and 6.1.1.4'
O O 0.0492 0.0322 'International Tables Vol C Tables 4.2.6.8 and 6.1.1.4'
Rb Rb -0.4688 1.6079 'International Tables Vol C Tables 4.2.6.8 and 6.1.1.4'

loop_
_geom_angle_atom_site_label_1
_geom_angle_atom_site_label_2
_geom_angle_atom_site_label_3
_geom_angle
_geom_angle_site_symmetry_1
_geom_angle_site_symmetry_3
_geom_angle_publ_flag
O4 Rb1 O7 87.74(7) 1_545 . ?
O4 Rb1 O3 54.33(6) 1_545 1_545 ?
O7 Rb1 O3 117.71(7) . 1_545 ?
O4 Rb1 O3 135.52(6) 1_545 2_565 ?
O7 Rb1 O3 96.43(7) . 2_565 ?
O3 Rb1 O3 85.61(6) 1_545 2_565 ?
O4 Rb1 O8 88.95(6) 1_545 . ?
O7 Rb1 O8 172.96(7) . . ?
O3 Rb1 O8 64.80(6) 1_545 . ?
O3 Rb1 O8 90.29(6) 2_565 . ?
O4 Rb1 O2 79.38(6) 1_545 . ?
O7 Rb1 O2 76.64(7) . . ?
O3 Rb1 O2 128.55(6) 1_545 . ?
O3 Rb1 O2 144.69(6) 2_565 . ?
O8 Rb1 O2 96.65(6) . . ?
O4 Rb1 O1 65.95(6) 1_545 2_665 ?
O7 Rb1 O1 54.50(6) . 2_665 ?
O3 Rb1 O1 64.70(6) 1_545 2_665 ?
O3 Rb1 O1 80.75(6) 2_565 2_665 ?
O8 Rb1 O1 129.19(6) . 2_665 ?
O2 Rb1 O1 118.99(6) . 2_665 ?
O4 Rb1 Cl1 128.88(5) 1_545 . ?
O7 Rb1 Cl1 88.06(5) . . ?
O3 Rb1 Cl1 153.98(5) 1_545 . ?
O3 Rb1 Cl1 95.57(5) 2_565 . ?
O8 Rb1 Cl1 89.19(5) . . ?
O2 Rb1 Cl1 50.18(4) . . ?
O1 Rb1 Cl1 141.21(4) 2_665 . ?
O4 Rb1 Cl1 156.68(5) 1_545 2_565 ?
O7 Rb1 Cl1 68.96(5) . 2_565 ?
O3 Rb1 Cl1 135.95(5) 1_545 2_565 ?
O3 Rb1 Cl1 50.75(4) 2_565 2_565 ?
O8 Rb1 Cl1 114.31(4) . 2_565 ?
O2 Rb1 Cl1 95.47(4) . 2_565 ?
O1 Rb1 Cl1 98.03(4) 2_665 2_565 ?
Cl1 Rb1 Cl1 54.01(2) . 2_565 ?
O4 Rb1 Cl2 143.74(5) 1_545 1_445 ?
O7 Rb1 Cl2 126.26(5) . 1_445 ?
O3 Rb1 Cl2 108.68(5) 1_545 1_445 ?
O3 Rb1 Cl2 60.66(5) 2_565 1_445 ?
O8 Rb1 Cl2 55.78(4) . 1_445 ?
O2 Rb1 Cl2 95.28(5) . 1_445 ?
O1 Rb1 Cl2 141.40(4) 2_665 1_445 ?
Cl1 Rb1 Cl2 51.617(16) . 1_445 ?
Cl1 Rb1 Cl2 58.936(18) 2_565 1_445 ?
O4 Rb1 Rb1 95.92(5) 1_545 2 ?
O7 Rb1 Rb1 112.91(5) . 2 ?
O3 Rb1 Rb1 43.66(4) 1_545 2 ?
O3 Rb1 Rb1 41.95(4) 2_565 2 ?
O8 Rb1 Rb1 73.62(4) . 2 ?
O2 Rb1 Rb1 169.38(5) . 2 ?
O1 Rb1 Rb1 66.56(4) 2_665 2 ?
Cl1 Rb1 Rb1 132.045(17) . 2 ?
Cl1 Rb1 Rb1 92.505(16) 2_565 2 ?
Cl2 Rb1 Rb1 82.844(15) 1_445 2 ?
C3 Cl1 Rb1 105.63(11) . . ?
C3 Cl1 Rb1 102.90(10) . 2_565 ?
Rb1 Cl1 Rb1 125.99(2) . 2_565 ?
C6 Cl2 Rb1 121.39(10) . 1_665 ?
C1 O1 Rb1 116.14(19) . 2_665 ?
C2 O2 Rb1 132.70(18) . . ?
C2 O2 H2 103.3 . . ?
Rb1 O2 H2 110.1 . . ?
C4 O3 Rb1 124.5(2) . 1_565 ?
C4 O3 Rb1 137.5(2) . 2_565 ?
Rb1 O3 Rb1 94.39(6) 1_565 2_565 ?
C5 O4 Rb1 125.85(19) . 1_565 ?
Rb1 O7 H7A 125.7 . . ?
Rb1 O7 H7B 119.1 . . ?
H7A O7 H7B 105.6 . . ?
Rb1 O8 H8A 105.1 . . ?
Rb1 O8 H8B 113.2 . . ?
H8A O8 H8B 109 . . ?
O1 C1 C6 125.7(3) . . ?
O1 C1 C2 116.6(3) . . ?
C6 C1 C2 117.7(3) . . ?
O2 C2 C3 121.0(3) . . ?
O2 C2 C1 117.8(3) . . ?
C3 C2 C1 121.2(3) . . ?
C2 C3 C4 121.4(3) . . ?
C2 C3 Cl1 120.7(2) . . ?
C4 C3 Cl1 117.6(2) . . ?
O3 C4 C3 123.1(3) . . ?
O3 C4 C5 119.0(3) . . ?
C3 C4 C5 117.9(2) . . ?
O4 C5 C6 126.1(3) . . ?
O4 C5 C4 116.3(3) . . ?
C6 C5 C4 117.7(2) . . ?
C5 C6 C1 123.5(3) . . ?
C5 C6 Cl2 118.0(2) . . ?
C1 C6 Cl2 118.5(2) . . ?
C9 O6 H6 109.5 . . ?
O5 C7 C8 123.2(3) . . ?
O5 C7 C9 118.2(3) . 2_656 ?
C8 C7 C9 118.6(3) . 2_656 ?
C9 C8 C7 122.1(3) . . ?
C9 C8 Cl3 121.7(2) . . ?
C7 C8 Cl3 116.2(2) . . ?
O6 C9 C8 128.0(3) . . ?
O6 C9 C7 112.6(3) . 2_656 ?
C8 C9 C7 119.3(3) . 2_656 ?
H9A O9 H9B 110.3 . . ?

loop_
_geom_bond_atom_site_label_1
_geom_bond_atom_site_label_2
_geom_bond_distance
_geom_bond_site_symmetry_2
_geom_bond_publ_flag
Rb1 O4 2.934(2) 1_545 ?
Rb1 O7 2.949(3) . ?
Rb1 O3 2.952(2) 1_545 ?
Rb1 O3 3.049(2) 2_565 ?
Rb1 O8 3.167(3) . ?
Rb1 O2 3.201(2) . ?
Rb1 O1 3.424(3) 2_665 ?
Rb1 Cl1 3.6587(9) . ?
Rb1 Cl1 3.7027(8) 2_565 ?
Rb1 Cl2 3.7915(8) 1_445 ?
Cl1 C3 1.718(3) . ?
Cl1 Rb1 3.7027(8) 2_565 ?
Cl2 C6 1.730(3) . ?
Cl2 Rb1 3.7915(8) 1_665 ?
O1 C1 1.248(4) . ?
O1 Rb1 3.424(3) 2_665 ?
O2 C2 1.314(4) . ?
O2 H2 0.9397 . ?
O3 C4 1.220(4) . ?
O3 Rb1 2.952(2) 1_565 ?
O3 Rb1 3.049(2) 2_565 ?
O4 C5 1.243(4) . ?
O4 Rb1 2.934(2) 1_565 ?
O7 H7A 0.9351 . ?
O7 H7B 0.9398 . ?
O8 H8A 0.9367 . ?
O8 H8B 0.9335 . ?
C1 C6 1.410(4) . ?
C1 C2 1.508(4) . ?
C2 C3 1.364(4) . ?
C3 C4 1.446(4) . ?
C4 C5 1.544(4) . ?
C5 C6 1.402(4) . ?
Cl3 C8 1.714(3) . ?
O5 C7 1.224(4) . ?
O6 C9 1.300(4) . ?
O6 H6 0.82 . ?
C7 C8 1.455(4) . ?
C7 C9 1.516(4) 2_656 ?
C8 C9 1.355(4) . ?
C9 C7 1.516(4) 2_656 ?
O9 H9A 0.9248 . ?
O9 H9B 0.9203 . ?

loop_
_geom_torsion_atom_site_label_1
_geom_torsion_atom_site_label_2
_geom_torsion_atom_site_label_3
_geom_torsion_atom_site_label_4
_geom_torsion
_geom_torsion_site_symmetry_1
_geom_torsion_site_symmetry_2
_geom_torsion_site_symmetry_3
_geom_torsion_site_symmetry_4
_geom_torsion_publ_flag
O4 Rb1 Cl1 C3 31.41(12) 1_545 . . . ?
O7 Rb1 Cl1 C3 -54.11(11) . . . . ?
O3 Rb1 Cl1 C3 118.20(15) 1_545 . . . ?
O3 Rb1 Cl1 C3 -150.38(11) 2_565 . . . ?
O8 Rb1 Cl1 C3 119.41(11) . . . . ?
O2 Rb1 Cl1 C3 20.05(12) . . . . ?
O1 Rb1 Cl1 C3 -68.22(12) 2_665 . . . ?
Cl1 Rb1 Cl1 C3 -119.31(11) 2_565 . . . ?
Cl2 Rb1 Cl1 C3 164.47(11) 1_445 . . . ?
Rb1 Rb1 Cl1 C3 -173.71(10) 2 . . . ?
O4 Rb1 Cl1 Rb1 150.73(7) 1_545 . . 2_565 ?
O7 Rb1 Cl1 Rb1 65.20(6) . . . 2_565 ?
O3 Rb1 Cl1 Rb1 -122.49(11) 1_545 . . 2_565 ?
O3 Rb1 Cl1 Rb1 -31.07(5) 2_565 . . 2_565 ?
O8 Rb1 Cl1 Rb1 -121.28(5) . . . 2_565 ?
O2 Rb1 Cl1 Rb1 139.37(7) . . . 2_565 ?
O1 Rb1 Cl1 Rb1 51.09(7) 2_665 . . 2_565 ?
Cl1 Rb1 Cl1 Rb1 0 2_565 . . 2_565 ?
Cl2 Rb1 Cl1 Rb1 -76.21(3) 1_445 . . 2_565 ?
Rb1 Rb1 Cl1 Rb1 -54.40(4) 2 . . 2_565 ?
O4 Rb1 O2 C2 158.7(3) 1_545 . . . ?
O7 Rb1 O2 C2 68.5(3) . . . . ?
O3 Rb1 O2 C2 -176.6(2) 1_545 . . . ?
O3 Rb1 O2 C2 -13.7(3) 2_565 . . . ?
O8 Rb1 O2 C2 -113.7(3) . . . . ?
O1 Rb1 O2 C2 104.0(3) 2_665 . . . ?
Cl1 Rb1 O2 C2 -30.3(2) . . . . ?
Cl1 Rb1 O2 C2 1.6(3) 2_565 . . . ?
Cl2 Rb1 O2 C2 -57.6(3) 1_445 . . . ?
Rb1 Rb1 O2 C2 -136.9(2) 2 . . . ?
Rb1 O1 C1 C6 -106.7(3) 2_665 . . . ?
Rb1 O1 C1 C2 73.9(3) 2_665 . . . ?
Rb1 O2 C2 C3 31.2(4) . . . . ?
Rb1 O2 C2 C1 -150.9(2) . . . . ?
O1 C1 C2 O2 -1.9(4) . . . . ?
C6 C1 C2 O2 178.6(3) . . . . ?
O1 C1 C2 C3 176.0(3) . . . . ?
C6 C1 C2 C3 -3.4(4) . . . . ?
O2 C2 C3 C4 -173.1(3) . . . . ?
C1 C2 C3 C4 9.0(4) . . . . ?
O2 C2 C3 Cl1 1.3(4) . . . . ?
C1 C2 C3 Cl1 -176.5(2) . . . . ?
Rb1 Cl1 C3 C2 -21.9(3) . . . . ?
Rb1 Cl1 C3 C2 -155.5(2) 2_565 . . . ?
Rb1 Cl1 C3 C4 152.8(2) . . . . ?
Rb1 Cl1 C3 C4 19.2(2) 2_565 . . . ?
Rb1 O3 C4 C3 178.1(2) 1_565 . . . ?
Rb1 O3 C4 C3 -29.4(5) 2_565 . . . ?
Rb1 O3 C4 C5 -2.5(4) 1_565 . . . ?
Rb1 O3 C4 C5 150.0(2) 2_565 . . . ?
C2 C3 C4 O3 172.0(3) . . . . ?
Cl1 C3 C4 O3 -2.6(4) . . . . ?
C2 C3 C4 C5 -7.4(4) . . . . ?
Cl1 C3 C4 C5 178.0(2) . . . . ?
Rb1 O4 C5 C6 -178.5(2) 1_565 . . . ?
Rb1 O4 C5 C4 2.3(4) 1_565 . . . ?
O3 C4 C5 O4 0.1(4) . . . . ?
C3 C4 C5 O4 179.6(3) . . . . ?
O3 C4 C5 C6 -179.1(3) . . . . ?
C3 C4 C5 C6 0.3(4) . . . . ?
O4 C5 C6 C1 -174.0(3) . . . . ?
C4 C5 C6 C1 5.1(4) . . . . ?
O4 C5 C6 Cl2 3.4(4) . . . . ?
C4 C5 C6 Cl2 -177.46(19) . . . . ?
O1 C1 C6 C5 176.8(3) . . . . ?
C2 C1 C6 C5 -3.8(4) . . . . ?
O1 C1 C6 Cl2 -0.6(4) . . . . ?
C2 C1 C6 Cl2 178.8(2) . . . . ?
Rb1 Cl2 C6 C5 -136.8(2) 1_665 . . . ?
Rb1 Cl2 C6 C1 40.7(3) 1_665 . . . ?
O5 C7 C8 C9 178.8(3) . . . . ?
C9 C7 C8 C9 -1.4(5) 2_656 . . . ?
O5 C7 C8 Cl3 -1.2(4) . . . . ?
C9 C7 C8 Cl3 178.6(2) 2_656 . . . ?
C7 C8 C9 O6 -179.4(3) . . . . ?
Cl3 C8 C9 O6 0.5(5) . . . . ?
C7 C8 C9 C7 1.4(5) . . . 2_656 ?
Cl3 C8 C9 C7 -178.6(2) . . . 2_656 ?
